data_4074619
loop_
_publ_author_name
'Liu, Yuanhong'
'Yan, Bin'

_publ_section_title
;
 Direct Reaction of Aroyl Cyanides with
 Azazirconacyclopentadienes:&#x00A0; Synthesis and Structural
 Characterization of Stabilized Azazirconacyclopentenes
;
_journal_issue 2
_journal_name_full Organometallics
_journal_page_first 544
_journal_paper_doi 10.1021/om0506264
_journal_volume 25
_journal_year 2006
_chemical_formula_sum 'C30 H36 N2 O Zr'
_chemical_formula_weight 531.83
_chemical_name_systematic
; 
 ? 
;
_space_group_IT_number 56
_symmetry_cell_setting orthorhombic
_symmetry_space_group_name_Hall '-P 2ab 2ac'
_symmetry_space_group_name_H-M 'P c c n'
_atom_sites_solution_hydrogens geom
_atom_sites_solution_primary direct
_atom_sites_solution_secondary difmap
_audit_creation_method SHELXL-97
_cell_angle_alpha 90.00
_cell_angle_beta 90.00
_cell_angle_gamma 90.00
_cell_formula_units_Z 8
_cell_length_a 16.8549(16)
_cell_length_b 37.450(4)
_cell_length_c 8.5661(8)
_cell_measurement_reflns_used 2728
_cell_measurement_temperature 293(2)
_cell_measurement_theta_max 41.016
_cell_measurement_theta_min 5.299
_cell_volume 5407.1(9)
_computing_cell_refinement 'Bruker SMART'
_computing_data_collection 'Bruker SMART'
_computing_data_reduction 'Bruker SHELXTL'
_computing_molecular_graphics 'Bruker SHELXTL'
_computing_publication_material 'Bruker SHELXTL'
_computing_structure_refinement 'SHELXL-97 (Sheldrick, 1997)'
_computing_structure_solution 'SHELXS-97 (Sheldrick, 1990)'
_diffrn_ambient_temperature 293(2)
_diffrn_measured_fraction_theta_full 0.998
_diffrn_measured_fraction_theta_max 0.998
_diffrn_measurement_device_type 'CCD area detector'
_diffrn_measurement_method 'phi and omega scans'
_diffrn_radiation_monochromator graphite
_diffrn_radiation_source 'fine-focus sealed tube'
_diffrn_radiation_type MoK\a
_diffrn_radiation_wavelength 0.71073
_diffrn_reflns_av_R_equivalents 0.1171
_diffrn_reflns_av_sigmaI/netI 0.0997
_diffrn_reflns_limit_h_max 21
_diffrn_reflns_limit_h_min -19
_diffrn_reflns_limit_k_max 38
_diffrn_reflns_limit_k_min -47
_diffrn_reflns_limit_l_max 10
_diffrn_reflns_limit_l_min -10
_diffrn_reflns_number 30162
_diffrn_reflns_theta_full 27.00
_diffrn_reflns_theta_max 27.00
_diffrn_reflns_theta_min 1.09
_exptl_absorpt_coefficient_mu 0.430
_exptl_absorpt_correction_T_max 1.00000
_exptl_absorpt_correction_T_min 0.83909
_exptl_absorpt_correction_type empirical
_exptl_crystal_colour colorless
_exptl_crystal_density_diffrn 1.307
_exptl_crystal_density_method 'not measured'
_exptl_crystal_F_000 2224
_exptl_crystal_size_max 0.351
_exptl_crystal_size_mid 0.267
_exptl_crystal_size_min 0.122
_refine_diff_density_max 0.758
_refine_diff_density_min -0.550
_refine_diff_density_rms 0.136
_refine_ls_extinction_coef 0.00113(16)
_refine_ls_extinction_expression Fc^*^=kFc[1+0.001xFc^2^\l^3^/sin(2\q)]^-1/4^
_refine_ls_extinction_method SHELXL
_refine_ls_goodness_of_fit_ref 0.829
_refine_ls_hydrogen_treatment constr
_refine_ls_matrix_type full
_refine_ls_number_parameters 311
_refine_ls_number_reflns 5893
_refine_ls_number_restraints 0
_refine_ls_restrained_S_all 0.829
_refine_ls_R_factor_all 0.1022
_refine_ls_R_factor_gt 0.0463
_refine_ls_shift/su_max 0.091
_refine_ls_shift/su_mean 0.018
_refine_ls_structure_factor_coef Fsqd
_refine_ls_weighting_details 'calc w=1/[\s^2^(Fo^2^)+(0.0678P)^2^+0.0000P] where P=(Fo^2^+2Fc^2^)/3'
_refine_ls_weighting_scheme calc
_refine_ls_wR_factor_gt 0.1075
_refine_ls_wR_factor_ref 0.1450
_reflns_number_gt 2916
_reflns_number_total 5893
_reflns_threshold_expression >2sigma(I)
_cod_data_source_file om0506264si20050725_105223.cif
_cod_data_source_block cd2593
_cod_depositor_comments
;
The following automatic conversions were performed:

'_symmetry_cell_setting' value 'Orthorhombic' changed to
'orthorhombic' according to
/home/saulius/struct/CIF-dictionaries/cif_core.dic dictionary named
'cif_core.dic' version 2.4.1 from 2010-06-29.

Automatic conversion script
Id: cif_fix_values 1715 2011-07-08 13:25:40Z adriana 
;
_cod_original_sg_symbol_H-M Pccn
_cod_database_code 4074619

loop_
_symmetry_equiv_pos_as_xyz
'x, y, z'
'-x+1/2, -y+1/2, z'
'-x, y+1/2, -z+1/2'
'x+1/2, -y, -z+1/2'
'-x, -y, -z'
'x-1/2, y-1/2, -z'
'x, -y-1/2, z-1/2'
'-x-1/2, y, z-1/2'

loop_
_atom_site_label
_atom_site_type_symbol
_atom_site_fract_x
_atom_site_fract_y
_atom_site_fract_z
_atom_site_U_iso_or_equiv
_atom_site_adp_type
_atom_site_occupancy
_atom_site_symmetry_multiplicity
_atom_site_calc_flag
_atom_site_refinement_flags
Zr Zr 0.57791(2) 0.160001(10) 0.74909(5) 0.03651(15) Uani 1 1 d .
O1 O 0.66411(15) 0.11478(7) 0.8120(4) 0.0441(7) Uani 1 1 d .
N1 N 0.55168(19) 0.10370(8) 0.7057(4) 0.0364(8) Uani 1 1 d .
N2 N 0.4077(2) 0.04823(11) 0.8348(6) 0.0662(13) Uani 1 1 d .
C1 C 0.4651(3) 0.17566(14) 0.9319(6) 0.0567(13) Uani 1 1 d .
H1 H 0.4088 0.1770 0.9038 0.068 Uiso 1 1 calc R
C2 C 0.5025(3) 0.14683(13) 0.9997(5) 0.0517(12) Uani 1 1 d .
H2 H 0.4772 0.1240 1.0259 0.062 Uiso 1 1 calc R
C3 C 0.5788(3) 0.15725(13) 1.0446(6) 0.0540(13) Uani 1 1 d .
H3 H 0.6155 0.1431 1.1085 0.065 Uiso 1 1 calc R
C4 C 0.5894(3) 0.19280(13) 1.0013(6) 0.0556(13) Uani 1 1 d .
H4 H 0.6336 0.2082 1.0327 0.067 Uiso 1 1 calc R
C5 C 0.5186(3) 0.20398(12) 0.9316(6) 0.0605(14) Uani 1 1 d .
H5 H 0.5055 0.2287 0.9053 0.073 Uiso 1 1 calc R
C6 C 0.7108(3) 0.18308(16) 0.6633(7) 0.0723(16) Uani 1 1 d .
H6 H 0.7609 0.1796 0.7195 0.087 Uiso 1 1 calc R
C7 C 0.6628(4) 0.21324(14) 0.6726(7) 0.0769(16) Uani 1 1 d .
H7 H 0.6728 0.2346 0.7359 0.092 Uiso 1 1 calc R
C8 C 0.6045(3) 0.20938(14) 0.5580(7) 0.0693(16) Uani 1 1 d .
H8 H 0.5663 0.2278 0.5276 0.083 Uiso 1 1 calc R
C9 C 0.6191(3) 0.17828(15) 0.4756(6) 0.0609(13) Uani 1 1 d .
H9 H 0.5926 0.1711 0.3788 0.073 Uiso 1 1 calc R
C10 C 0.6836(3) 0.16190(13) 0.5403(6) 0.0607(14) Uani 1 1 d .
H10 H 0.7113 0.1411 0.4970 0.073 Uiso 1 1 calc R
C11 C 0.6193(2) 0.09060(10) 0.7526(5) 0.0383(9) Uani 1 1 d .
C12 C 0.4826(2) 0.08825(10) 0.6301(5) 0.0356(10) Uani 1 1 d .
C13 C 0.4307(2) 0.12058(10) 0.5869(5) 0.0361(10) Uani 1 1 d .
C14 C 0.4603(2) 0.15323(10) 0.6102(5) 0.0378(10) Uani 1 1 d .
C15 C 0.6488(2) 0.05356(11) 0.7387(5) 0.0424(10) Uani 1 1 d .
C16 C 0.6104(3) 0.02466(11) 0.8043(6) 0.0509(12) Uani 1 1 d .
H16 H 0.5633 0.0280 0.8589 0.061 Uiso 1 1 calc R
C17 C 0.6416(3) -0.00877(12) 0.7891(6) 0.0657(15) Uani 1 1 d .
H17 H 0.6161 -0.0281 0.8353 0.079 Uiso 1 1 calc R
C18 C 0.7092(3) -0.01398(13) 0.7073(7) 0.0699(16) Uani 1 1 d .
H18 H 0.7294 -0.0369 0.6956 0.084 Uiso 1 1 calc R
C19 C 0.7476(3) 0.01388(14) 0.6426(7) 0.0835(19) Uani 1 1 d .
H19 H 0.7943 0.0101 0.5871 0.100 Uiso 1 1 calc R
C20 C 0.7178(3) 0.04803(13) 0.6587(7) 0.0689(15) Uani 1 1 d .
H20 H 0.7447 0.0673 0.6151 0.083 Uiso 1 1 calc R
C21 C 0.4399(2) 0.06570(11) 0.7475(6) 0.0435(11) Uani 1 1 d .
C22 C 0.5021(2) 0.06477(11) 0.4876(5) 0.0453(11) Uani 1 1 d .
H22A H 0.5337 0.0446 0.5222 0.054 Uiso 1 1 calc R
H22B H 0.4529 0.0554 0.4455 0.054 Uiso 1 1 calc R
C23 C 0.5458(3) 0.08359(13) 0.3595(6) 0.0637(14) Uani 1 1 d .
H23A H 0.5960 0.0922 0.4003 0.076 Uiso 1 1 calc R
H23B H 0.5151 0.1042 0.3268 0.076 Uiso 1 1 calc R
C24 C 0.5620(3) 0.06037(17) 0.2185(6) 0.088(2) Uani 1 1 d .
H24A H 0.5907 0.0395 0.2503 0.132 Uiso 1 1 calc R
H24B H 0.5928 0.0735 0.1440 0.132 Uiso 1 1 calc R
H24C H 0.5126 0.0534 0.1719 0.132 Uiso 1 1 calc R
C25 C 0.3477(2) 0.11190(11) 0.5290(5) 0.0420(11) Uani 1 1 d .
H25A H 0.3344 0.1282 0.4452 0.050 Uiso 1 1 calc R
H25B H 0.3478 0.0879 0.4860 0.050 Uiso 1 1 calc R
C26 C 0.2839(2) 0.11419(12) 0.6537(5) 0.0521(12) Uani 1 1 d .
H26A H 0.2939 0.0961 0.7325 0.063 Uiso 1 1 calc R
H26B H 0.2869 0.1374 0.7040 0.063 Uiso 1 1 calc R
C27 C 0.2014(2) 0.10897(15) 0.5884(6) 0.0739(16) Uani 1 1 d .
H27A H 0.1878 0.1290 0.5236 0.111 Uiso 1 1 calc R
H27B H 0.1641 0.1071 0.6727 0.111 Uiso 1 1 calc R
H27C H 0.2000 0.0875 0.5274 0.111 Uiso 1 1 calc R
C28 C 0.4098(2) 0.18520(11) 0.5574(6) 0.0500(12) Uani 1 1 d .
H28A H 0.4277 0.2063 0.6126 0.060 Uiso 1 1 calc R
H28B H 0.3551 0.1809 0.5870 0.060 Uiso 1 1 calc R
C29 C 0.4130(3) 0.19263(13) 0.3815(6) 0.0674(15) Uani 1 1 d .
H29A H 0.4652 0.2017 0.3549 0.081 Uiso 1 1 calc R
H29B H 0.4053 0.1704 0.3254 0.081 Uiso 1 1 calc R
C30 C 0.3509(3) 0.21926(17) 0.3291(8) 0.108(2) Uani 1 1 d .
H30A H 0.2990 0.2102 0.3529 0.132 Uiso 1 1 calc R
H30B H 0.3554 0.2230 0.2186 0.132 Uiso 1 1 calc R
H30C H 0.3589 0.2415 0.3826 0.132 Uiso 1 1 calc R

loop_
_atom_site_aniso_label
_atom_site_aniso_U_11
_atom_site_aniso_U_22
_atom_site_aniso_U_33
_atom_site_aniso_U_23
_atom_site_aniso_U_13
_atom_site_aniso_U_12
Zr 0.0333(2) 0.0280(2) 0.0482(3) 0.0002(2) -0.0029(2) -0.00311(16)
O1 0.0341(15) 0.0386(17) 0.060(2) -0.0018(14) -0.0101(14) -0.0008(13)
N1 0.0345(18) 0.0251(18) 0.050(2) -0.0029(15) -0.0058(15) -0.0020(15)
N2 0.056(3) 0.058(3) 0.085(3) 0.020(3) 0.008(2) -0.006(2)
C1 0.038(3) 0.068(3) 0.064(3) -0.030(3) 0.002(2) 0.005(3)
C2 0.050(3) 0.055(3) 0.050(3) -0.006(2) 0.010(2) -0.011(3)
C3 0.062(3) 0.056(3) 0.044(3) -0.005(2) -0.007(2) -0.001(3)
C4 0.052(3) 0.055(3) 0.060(3) -0.020(3) -0.013(2) -0.007(2)
C5 0.065(3) 0.041(3) 0.075(4) -0.022(3) -0.012(3) 0.015(3)
C6 0.034(3) 0.090(4) 0.093(5) 0.039(4) -0.005(3) -0.022(3)
C7 0.081(4) 0.048(3) 0.102(5) 0.011(3) 0.005(4) -0.038(3)
C8 0.055(3) 0.052(3) 0.100(5) 0.040(3) -0.003(3) -0.012(3)
C9 0.063(3) 0.064(4) 0.056(4) 0.016(3) 0.004(3) -0.016(3)
C10 0.058(3) 0.062(3) 0.063(4) 0.013(3) 0.022(3) 0.001(3)
C11 0.035(2) 0.034(2) 0.046(3) 0.000(2) 0.001(2) 0.0004(18)
C12 0.032(2) 0.028(2) 0.047(3) -0.0031(19) -0.0056(19) -0.0028(18)
C13 0.032(2) 0.038(2) 0.038(3) -0.0025(19) -0.0060(18) 0.0013(18)
C14 0.036(2) 0.033(2) 0.044(3) -0.0009(19) -0.003(2) 0.0057(18)
C15 0.037(2) 0.036(2) 0.054(3) -0.004(2) -0.001(2) 0.0064(18)
C16 0.048(3) 0.040(3) 0.065(3) 0.007(2) 0.006(2) 0.008(2)
C17 0.064(3) 0.035(3) 0.098(5) 0.005(3) -0.004(3) 0.004(2)
C18 0.073(4) 0.037(3) 0.100(5) -0.014(3) -0.002(3) 0.016(3)
C19 0.074(4) 0.054(4) 0.122(6) -0.008(3) 0.039(4) 0.022(3)
C20 0.060(3) 0.047(3) 0.100(4) 0.001(3) 0.027(3) 0.008(3)
C21 0.039(2) 0.032(2) 0.060(3) -0.004(2) -0.008(3) 0.0007(18)
C22 0.041(2) 0.035(2) 0.059(3) -0.013(2) -0.005(2) 0.003(2)
C23 0.073(3) 0.059(3) 0.060(4) -0.007(3) 0.012(3) -0.005(3)
C24 0.091(4) 0.099(5) 0.073(5) -0.028(3) 0.024(3) -0.009(4)
C25 0.034(2) 0.045(3) 0.047(3) -0.007(2) -0.010(2) 0.0002(19)
C26 0.042(3) 0.063(3) 0.051(3) -0.002(2) -0.005(2) -0.002(2)
C27 0.039(3) 0.118(5) 0.065(4) -0.003(3) -0.004(3) 0.001(3)
C28 0.043(3) 0.038(3) 0.069(4) -0.002(2) -0.009(2) 0.003(2)
C29 0.073(3) 0.053(3) 0.076(4) 0.022(3) -0.021(3) 0.005(3)
C30 0.098(5) 0.104(5) 0.120(6) 0.048(4) -0.042(4) 0.008(4)

loop_
_atom_type_symbol
_atom_type_description
_atom_type_scat_dispersion_real
_atom_type_scat_dispersion_imag
_atom_type_scat_source
C C 0.0033 0.0016 'International Tables Vol C Tables 4.2.6.8 and 6.1.1.4'
H H 0.0000 0.0000 'International Tables Vol C Tables 4.2.6.8 and 6.1.1.4'
N N 0.0061 0.0033 'International Tables Vol C Tables 4.2.6.8 and 6.1.1.4'
O O 0.0106 0.0060 'International Tables Vol C Tables 4.2.6.8 and 6.1.1.4'
Zr Zr -2.9673 0.5597 'International Tables Vol C Tables 4.2.6.8 and 6.1.1.4'

loop_
_geom_angle_atom_site_label_1
_geom_angle_atom_site_label_2
_geom_angle_atom_site_label_3
_geom_angle
N1 Zr O1 57.06(11)
N1 Zr C14 68.63(13)
O1 Zr C14 125.39(12)
N1 Zr C5 131.75(15)
O1 Zr C5 126.63(14)
C14 Zr C5 92.95(15)
N1 Zr C4 129.66(15)
O1 Zr C4 96.36(13)
C14 Zr C4 124.30(14)
C5 Zr C4 32.66(13)
N1 Zr C8 129.48(17)
O1 Zr C8 125.71(14)
C14 Zr C8 84.20(16)
C5 Zr C8 89.65(19)
C4 Zr C8 100.86(19)
N1 Zr C6 117.56(18)
O1 Zr C6 76.00(15)
C14 Zr C6 130.40(17)
C5 Zr C6 108.4(2)
C4 Zr C6 90.8(2)
C8 Zr C6 52.86(16)
N1 Zr C10 92.84(15)
O1 Zr C10 74.95(14)
C14 Zr C10 104.03(17)
C5 Zr C10 135.37(17)
C4 Zr C10 123.01(17)
C8 Zr C10 52.52(17)
C6 Zr C10 32.17(16)
N1 Zr C3 97.57(14)
O1 Zr C3 74.43(13)
C14 Zr C3 120.78(15)
C5 Zr C3 53.11(16)
C4 Zr C3 32.18(14)
C8 Zr C3 132.89(18)
C6 Zr C3 107.53(18)
C10 Zr C3 134.78(17)
N1 Zr C1 100.17(14)
O1 Zr C1 120.07(15)
C14 Zr C1 72.62(15)
C5 Zr C1 32.24(14)
C4 Zr C1 53.75(15)
C8 Zr C1 111.51(18)
C6 Zr C1 140.47(19)
C10 Zr C1 163.99(17)
C3 Zr C1 52.86(15)
N1 Zr C9 99.14(15)
O1 Zr C9 104.05(15)
C14 Zr C9 77.90(15)
C5 Zr C9 120.86(18)
C4 Zr C9 130.23(17)
C8 Zr C9 31.81(16)
C6 Zr C9 52.62(17)
C10 Zr C9 31.32(14)
C3 Zr C9 158.72(15)
C1 Zr C9 135.54(18)
N1 Zr C2 81.68(13)
O1 Zr C2 88.58(13)
C14 Zr C2 89.12(14)
C5 Zr C2 52.80(16)
C4 Zr C2 53.34(15)
C8 Zr C2 141.50(18)
C6 Zr C2 139.44(18)
C10 Zr C2 162.90(17)
C3 Zr C2 31.97(12)
C1 Zr C2 31.53(14)
C9 Zr C2 165.55(17)
C11 O1 Zr 93.2(2)
C11 N1 C12 133.5(3)
C11 N1 Zr 97.7(2)
C12 N1 Zr 128.4(2)
C2 C1 C5 107.5(4)
C2 C1 Zr 74.7(2)
C5 C1 Zr 71.8(3)
C2 C1 H1 126.0
C5 C1 H1 126.0
Zr C1 H1 126.0
C1 C2 C3 108.6(4)
C1 C2 Zr 73.8(3)
C3 C2 Zr 73.6(3)
C1 C2 H2 125.4
C3 C2 H2 125.4
Zr C2 H2 125.4
C2 C3 C4 108.1(4)
C2 C3 Zr 74.4(3)
C4 C3 Zr 72.3(3)
C2 C3 H3 125.7
C4 C3 H3 125.7
Zr C3 H3 125.7
C5 C4 C3 106.9(4)
C5 C4 Zr 73.2(3)
C3 C4 Zr 75.5(3)
C5 C4 H4 126.0
C3 C4 H4 126.0
Zr C4 H4 126.0
C1 C5 C4 108.9(4)
C1 C5 Zr 75.9(2)
C4 C5 Zr 74.1(3)
C1 C5 H5 125.1
C4 C5 H5 125.1
Zr C5 H5 125.1
C7 C6 C10 108.3(5)
C7 C6 Zr 75.2(3)
C10 C6 Zr 74.5(3)
C7 C6 H6 125.4
C10 C6 H6 125.4
Zr C6 H6 125.4
C6 C7 C8 106.5(5)
C6 C7 Zr 72.9(3)
C8 C7 Zr 72.8(3)
C6 C7 H7 126.4
C8 C7 H7 126.4
Zr C7 H7 126.4
C9 C8 C7 108.7(5)
C9 C8 Zr 75.2(3)
C7 C8 Zr 75.1(3)
C9 C8 H8 125.1
C7 C8 H8 125.1
Zr C8 H8 125.1
C10 C9 C8 108.2(5)
C10 C9 Zr 73.9(3)
C8 C9 Zr 73.0(3)
C10 C9 H9 125.6
C8 C9 H9 125.6
Zr C9 H9 125.6
C9 C10 C6 108.2(5)
C9 C10 Zr 74.8(3)
C6 C10 Zr 73.3(3)
C9 C10 H10 125.5
C6 C10 H10 125.5
Zr C10 H10 125.5
O1 C11 N1 111.7(3)
O1 C11 C15 119.7(3)
N1 C11 C15 128.5(4)
O1 C11 Zr 58.39(19)
N1 C11 Zr 53.60(19)
C15 C11 Zr 173.0(3)
N1 C12 C21 108.1(3)
N1 C12 C13 104.4(3)
C21 C12 C13 109.4(3)
N1 C12 C22 114.2(3)
C21 C12 C22 108.2(3)
C13 C12 C22 112.4(3)
C14 C13 C25 126.0(4)
C14 C13 C12 118.2(3)
C25 C13 C12 115.7(3)
C13 C14 C28 117.6(3)
C13 C14 Zr 119.6(3)
C28 C14 Zr 122.5(3)
C20 C15 C16 119.0(4)
C20 C15 C11 118.0(4)
C16 C15 C11 123.0(4)
C17 C16 C15 120.0(4)
C17 C16 H16 120.0
C15 C16 H16 120.0
C18 C17 C16 120.4(5)
C18 C17 H17 119.8
C16 C17 H17 119.8
C19 C18 C17 120.4(5)
C19 C18 H18 119.8
C17 C18 H18 119.8
C18 C19 C20 120.1(5)
C18 C19 H19 119.9
C20 C19 H19 120.0
C15 C20 C19 120.1(5)
C15 C20 H20 120.0
C19 C20 H20 120.0
N2 C21 C12 179.0(5)
C23 C22 C12 114.6(3)
C23 C22 H22A 108.6
C12 C22 H22A 108.6
C23 C22 H22B 108.6
C12 C22 H22B 108.6
H22A C22 H22B 107.6
C22 C23 C24 113.7(4)
C22 C23 H23A 108.8
C24 C23 H23A 108.8
C22 C23 H23B 108.8
C24 C23 H23B 108.8
H23A C23 H23B 107.7
C23 C24 H24A 109.5
C23 C24 H24B 109.5
H24A C24 H24B 109.5
C23 C24 H24C 109.5
H24A C24 H24C 109.5
H24B C24 H24C 109.5
C26 C25 C13 114.2(3)
C26 C25 H25A 108.7
C13 C25 H25A 108.7
C26 C25 H25B 108.7
C13 C25 H25B 108.7
H25A C25 H25B 107.6
C27 C26 C25 112.6(4)
C27 C26 H26A 109.1
C25 C26 H26A 109.1
C27 C26 H26B 109.1
C25 C26 H26B 109.1
H26A C26 H26B 107.8
C26 C27 H27A 109.5
C26 C27 H27B 109.5
H27A C27 H27B 109.5
C26 C27 H27C 109.5
H27A C27 H27C 109.5
H27B C27 H27C 109.5
C14 C28 C29 114.3(4)
C14 C28 H28A 108.7
C29 C28 H28A 108.7
C14 C28 H28B 108.7
C29 C28 H28B 108.7
H28A C28 H28B 107.6
C30 C29 C28 112.7(5)
C30 C29 H29A 109.0
C28 C29 H29A 109.0
C30 C29 H29B 109.0
C28 C29 H29B 109.0
H29A C29 H29B 107.8
C29 C30 H30A 109.5
C29 C30 H30B 109.5
H30A C30 H30B 109.5
C29 C30 H30C 109.5
H30A C30 H30C 109.5
H30B C30 H30C 109.5

loop_
_geom_bond_atom_site_label_1
_geom_bond_atom_site_label_2
_geom_bond_distance
Zr N1 2.186(3)
Zr O1 2.296(3)
Zr C14 2.326(4)
Zr C5 2.481(4)
Zr C4 2.493(4)
Zr C8 2.510(5)
Zr C6 2.511(4)
Zr C10 2.526(4)
Zr C3 2.534(5)
Zr C1 2.532(4)
Zr C9 2.537(5)
Zr C2 2.543(4)
O1 C11 1.284(4)
N1 C11 1.305(5)
N1 C12 1.453(4)
N2 C21 1.132(5)
C1 C2 1.379(6)
C1 C5 1.393(6)
C1 H1 0.9800
C2 C3 1.398(5)
C2 H2 0.9800
C3 C4 1.394(6)
C3 H3 0.9800
C4 C5 1.398(6)
C4 H4 0.9800
C5 H5 0.9800
C6 C7 1.392(7)
C6 C10 1.396(7)
C6 H6 0.9800
C7 C8 1.397(7)
C7 H7 0.9800
C8 C9 1.383(7)
C8 H8 0.9800
C9 C10 1.367(6)
C9 H9 0.9800
C10 H10 0.9800
C11 C15 1.478(5)
C12 C21 1.498(6)
C12 C13 1.538(5)
C12 C22 1.540(5)
C13 C14 1.335(5)
C13 C25 1.519(5)
C14 C28 1.537(5)
C15 C20 1.365(6)
C15 C16 1.381(6)
C16 C17 1.364(6)
C16 H16 0.9300
C17 C18 1.353(7)
C17 H17 0.9300
C18 C19 1.347(7)
C18 H18 0.9300
C19 C20 1.381(6)
C19 H19 0.9300
C20 H20 0.9300
C22 C23 1.498(6)
C22 H22A 0.9700
C22 H22B 0.9700
C23 C24 1.513(6)
C23 H23A 0.9700
C23 H23B 0.9700
C24 H24A 0.9600
C24 H24B 0.9600
C24 H24C 0.9600
C25 C26 1.518(6)
C25 H25A 0.9700
C25 H25B 0.9700
C26 C27 1.512(5)
C26 H26A 0.9700
C26 H26B 0.9700
C27 H27A 0.9600
C27 H27B 0.9600
C27 H27C 0.9600
C28 C29 1.533(6)
C28 H28A 0.9700
C28 H28B 0.9700
C29 C30 1.514(6)
C29 H29A 0.9700
C29 H29B 0.9700
C30 H30A 0.9600
C30 H30B 0.9600
C30 H30C 0.9600

loop_
_geom_torsion_atom_site_label_1
_geom_torsion_atom_site_label_2
_geom_torsion_atom_site_label_3
_geom_torsion_atom_site_label_4
_geom_torsion
N1 Zr O1 C11 3.6(2)
C14 Zr O1 C11 -3.3(3)
C5 Zr O1 C11 124.0(3)
C4 Zr O1 C11 137.4(3)
C8 Zr O1 C11 -114.3(3)
C6 Zr O1 C11 -133.3(3)
C10 Zr O1 C11 -100.0(3)
C3 Zr O1 C11 113.6(3)
C1 Zr O1 C11 86.0(3)
C9 Zr O1 C11 -88.3(3)
C2 Zr O1 C11 84.6(3)
O1 Zr N1 C11 -3.5(2)
C14 Zr N1 C11 170.4(3)
C5 Zr N1 C11 -115.5(3)
C4 Zr N1 C11 -72.1(3)
C8 Zr N1 C11 108.0(3)
C6 Zr N1 C11 44.9(3)
C10 Zr N1 C11 66.5(3)
C3 Zr N1 C11 -69.4(3)
C1 Zr N1 C11 -122.9(3)
C9 Zr N1 C11 97.3(3)
C2 Zr N1 C11 -97.3(3)
O1 Zr N1 C12 -177.1(4)
C14 Zr N1 C12 -3.2(3)
C5 Zr N1 C12 70.9(4)
C4 Zr N1 C12 114.3(3)
C8 Zr N1 C12 -65.6(4)
C6 Zr N1 C12 -128.7(3)
C10 Zr N1 C12 -107.1(3)
C3 Zr N1 C12 117.0(3)
C1 Zr N1 C12 63.5(3)
C9 Zr N1 C12 -76.2(3)
C2 Zr N1 C12 89.2(3)
N1 Zr C1 C2 55.0(3)
O1 Zr C1 C2 -2.7(3)
C14 Zr C1 C2 118.6(3)
C5 Zr C1 C2 -114.7(4)
C4 Zr C1 C2 -77.3(3)
C8 Zr C1 C2 -165.1(3)
C6 Zr C1 C2 -107.9(3)
C10 Zr C1 C2 -161.1(6)
C3 Zr C1 C2 -36.8(3)
C9 Zr C1 C2 169.4(3)
N1 Zr C1 C5 169.7(3)
O1 Zr C1 C5 112.0(3)
C14 Zr C1 C5 -126.7(3)
C4 Zr C1 C5 37.4(3)
C8 Zr C1 C5 -50.4(3)
C6 Zr C1 C5 6.8(4)
C10 Zr C1 C5 -46.5(7)
C3 Zr C1 C5 77.8(3)
C9 Zr C1 C5 -75.9(4)
C2 Zr C1 C5 114.7(4)
C5 C1 C2 C3 1.1(5)
Zr C1 C2 C3 66.0(3)
C5 C1 C2 Zr -64.9(3)
N1 Zr C2 C1 -125.4(3)
O1 Zr C2 C1 177.7(3)
C14 Zr C2 C1 -56.9(3)
C5 Zr C2 C1 37.5(3)
C4 Zr C2 C1 78.7(3)
C8 Zr C2 C1 22.6(4)
C6 Zr C2 C1 111.3(3)
C10 Zr C2 C1 162.3(5)
C3 Zr C2 C1 115.5(4)
C9 Zr C2 C1 -31.1(8)
N1 Zr C2 C3 119.1(3)
O1 Zr C2 C3 62.1(3)
C14 Zr C2 C3 -172.4(3)
C5 Zr C2 C3 -78.0(3)
C4 Zr C2 C3 -36.9(3)
C8 Zr C2 C3 -92.9(4)
C6 Zr C2 C3 -4.2(4)
C10 Zr C2 C3 46.8(7)
C1 Zr C2 C3 -115.5(4)
C9 Zr C2 C3 -146.6(6)
C1 C2 C3 C4 -1.2(5)
Zr C2 C3 C4 64.9(3)
C1 C2 C3 Zr -66.1(3)
N1 Zr C3 C2 -60.8(3)
O1 Zr C3 C2 -113.4(3)
C14 Zr C3 C2 8.8(3)
C5 Zr C3 C2 77.0(3)
C4 Zr C3 C2 115.4(4)
C8 Zr C3 C2 121.9(3)
C6 Zr C3 C2 177.1(3)
C10 Zr C3 C2 -162.4(3)
C1 Zr C3 C2 36.3(3)
C9 Zr C3 C2 157.8(4)
N1 Zr C3 C4 -176.1(3)
O1 Zr C3 C4 131.2(3)
C14 Zr C3 C4 -106.6(3)
C5 Zr C3 C4 -38.4(3)
C8 Zr C3 C4 6.6(4)
C6 Zr C3 C4 61.8(3)
C10 Zr C3 C4 82.2(3)
C1 Zr C3 C4 -79.1(3)
C9 Zr C3 C4 42.4(6)
C2 Zr C3 C4 -115.4(4)
C2 C3 C4 C5 0.8(5)
Zr C3 C4 C5 67.1(3)
C2 C3 C4 Zr -66.3(3)
N1 Zr C4 C5 -108.0(3)
O1 Zr C4 C5 -159.8(3)
C14 Zr C4 C5 -18.5(4)
C8 Zr C4 C5 71.9(3)
C6 Zr C4 C5 124.2(3)
C10 Zr C4 C5 124.0(3)
C3 Zr C4 C5 -113.0(4)
C1 Zr C4 C5 -36.9(3)
C9 Zr C4 C5 85.7(3)
C2 Zr C4 C5 -76.4(3)
N1 Zr C4 C3 5.0(3)
O1 Zr C4 C3 -46.8(3)
C14 Zr C4 C3 94.5(3)
C5 Zr C4 C3 113.0(4)
C8 Zr C4 C3 -175.1(3)
C6 Zr C4 C3 -122.8(3)
C10 Zr C4 C3 -123.0(3)
C1 Zr C4 C3 76.1(3)
C9 Zr C4 C3 -161.3(3)
C2 Zr C4 C3 36.6(3)
C2 C1 C5 C4 -0.7(5)
Zr C1 C5 C4 -67.4(3)
C2 C1 C5 Zr 66.7(3)
C3 C4 C5 C1 -0.1(5)
Zr C4 C5 C1 68.6(3)
C3 C4 C5 Zr -68.7(3)
N1 Zr C5 C1 -13.7(4)
O1 Zr C5 C1 -89.5(3)
C14 Zr C5 C1 50.0(3)
C4 Zr C5 C1 -114.8(4)
C8 Zr C5 C1 134.2(3)
C6 Zr C5 C1 -175.5(3)
C10 Zr C5 C1 163.5(3)
C3 Zr C5 C1 -77.0(3)
C9 Zr C5 C1 127.7(3)
C2 Zr C5 C1 -36.6(3)
N1 Zr C5 C4 101.1(3)
O1 Zr C5 C4 25.3(4)
C14 Zr C5 C4 164.8(3)
C8 Zr C5 C4 -111.0(3)
C6 Zr C5 C4 -60.7(3)
C10 Zr C5 C4 -81.7(4)
C3 Zr C5 C4 37.8(3)
C1 Zr C5 C4 114.8(4)
C9 Zr C5 C4 -117.5(3)
C2 Zr C5 C4 78.2(3)
N1 Zr C6 C7 157.8(4)
O1 Zr C6 C7 -161.8(4)
C14 Zr C6 C7 73.3(5)
C5 Zr C6 C7 -37.4(4)
C4 Zr C6 C7 -65.5(4)
C8 Zr C6 C7 37.5(3)
C10 Zr C6 C7 114.2(5)
C3 Zr C6 C7 -93.5(4)
C1 Zr C6 C7 -41.2(5)
C9 Zr C6 C7 77.8(4)
C2 Zr C6 C7 -91.2(4)
N1 Zr C6 C10 43.6(4)
O1 Zr C6 C10 83.9(3)
C14 Zr C6 C10 -41.0(4)
C5 Zr C6 C10 -151.7(3)
C4 Zr C6 C10 -179.8(3)
C8 Zr C6 C10 -76.7(3)
C3 Zr C6 C10 152.3(3)
C1 Zr C6 C10 -155.5(3)
C9 Zr C6 C10 -36.4(3)
C2 Zr C6 C10 154.6(3)
C10 C6 C7 C8 2.2(6)
Zr C6 C7 C8 -65.5(3)
C10 C6 C7 Zr 67.7(3)
N1 Zr C7 C6 -36.6(6)
O1 Zr C7 C6 18.4(4)
C14 Zr C7 C6 -126.0(4)
C5 Zr C7 C6 144.4(4)
C4 Zr C7 C6 111.5(4)
C8 Zr C7 C6 -114.0(5)
C10 Zr C7 C6 -37.5(3)
C3 Zr C7 C6 96.6(4)
C1 Zr C7 C6 152.7(4)
C9 Zr C7 C6 -77.0(4)
C2 Zr C7 C6 121.0(4)
N1 Zr C7 C8 77.5(5)
O1 Zr C7 C8 132.4(4)
C14 Zr C7 C8 -11.9(4)
C5 Zr C7 C8 -101.5(4)
C4 Zr C7 C8 -134.4(4)
C6 Zr C7 C8 114.0(5)
C10 Zr C7 C8 76.6(4)
C3 Zr C7 C8 -149.4(4)
C1 Zr C7 C8 -93.2(4)
C9 Zr C7 C8 37.0(3)
C2 Zr C7 C8 -124.9(4)
C6 C7 C8 C9 -2.8(6)
Zr C7 C8 C9 -68.3(3)
C6 C7 C8 Zr 65.6(3)
N1 Zr C8 C9 -20.3(4)
O1 Zr C8 C9 53.7(4)
C14 Zr C8 C9 -76.4(3)
C5 Zr C8 C9 -169.4(3)
C4 Zr C8 C9 159.8(3)
C6 Zr C8 C9 77.1(3)
C10 Zr C8 C9 36.3(3)
C3 Zr C8 C9 156.2(3)
C1 Zr C8 C9 -145.1(3)
C2 Zr C8 C9 -157.6(3)
N1 Zr C8 C7 -134.7(4)
O1 Zr C8 C7 -60.7(4)
C14 Zr C8 C7 169.2(4)
C5 Zr C8 C7 76.2(4)
C4 Zr C8 C7 45.4(4)
C6 Zr C8 C7 -37.4(3)
C10 Zr C8 C7 -78.1(4)
C3 Zr C8 C7 41.8(4)
C1 Zr C8 C7 100.5(4)
C9 Zr C8 C7 -114.4(5)
C2 Zr C8 C7 88.0(4)
C7 C8 C9 C10 2.3(6)
Zr C8 C9 C10 -66.0(3)
C7 C8 C9 Zr 68.3(4)
N1 Zr C9 C10 -80.3(3)
O1 Zr C9 C10 -22.2(3)
C14 Zr C9 C10 -146.0(4)
C5 Zr C9 C10 127.8(3)
C4 Zr C9 C10 89.0(4)
C8 Zr C9 C10 115.4(5)
C6 Zr C9 C10 37.5(3)
C3 Zr C9 C10 60.9(6)
C1 Zr C9 C10 164.9(3)
C2 Zr C9 C10 -172.5(5)
N1 Zr C9 C8 164.3(3)
O1 Zr C9 C8 -137.6(3)
C14 Zr C9 C8 98.6(3)
C5 Zr C9 C8 12.4(4)
C4 Zr C9 C8 -26.4(4)
C6 Zr C9 C8 -77.9(3)
C10 Zr C9 C8 -115.4(5)
C3 Zr C9 C8 -54.5(6)
C1 Zr C9 C8 49.5(4)
C2 Zr C9 C8 72.2(7)
C8 C9 C10 C6 -0.9(5)
Zr C9 C10 C6 -66.3(3)
C8 C9 C10 Zr 65.5(3)
C7 C6 C10 C9 -0.9(6)
Zr C6 C10 C9 67.3(3)
C7 C6 C10 Zr -68.2(3)
N1 Zr C10 C9 103.0(3)
O1 Zr C10 C9 157.7(4)
C14 Zr C10 C9 34.3(4)
C5 Zr C10 C9 -74.9(4)
C4 Zr C10 C9 -114.5(4)
C8 Zr C10 C9 -36.9(3)
C6 Zr C10 C9 -114.8(5)
C3 Zr C10 C9 -153.5(3)
C1 Zr C10 C9 -41.5(8)
C2 Zr C10 C9 173.6(5)
N1 Zr C10 C6 -142.3(3)
O1 Zr C10 C6 -87.5(3)
C14 Zr C10 C6 149.0(3)
C5 Zr C10 C6 39.9(4)
C4 Zr C10 C6 0.3(4)
C8 Zr C10 C6 77.9(3)
C3 Zr C10 C6 -38.7(4)
C1 Zr C10 C6 73.3(7)
C9 Zr C10 C6 114.8(5)
C2 Zr C10 C6 -71.6(6)
Zr O1 C11 N1 -5.4(4)
Zr O1 C11 C15 172.1(3)
C12 N1 C11 O1 178.8(4)
Zr N1 C11 O1 5.7(4)
C12 N1 C11 C15 1.5(7)
Zr N1 C11 C15 -171.5(4)
C12 N1 C11 Zr 173.1(5)
N1 Zr C11 O1 -173.8(4)
C14 Zr C11 O1 177.3(2)
C5 Zr C11 O1 -80.5(3)
C4 Zr C11 O1 -48.7(3)
C8 Zr C11 O1 88.8(3)
C6 Zr C11 O1 45.2(3)
C10 Zr C11 O1 74.1(3)
C3 Zr C11 O1 -62.1(2)
C1 Zr C11 O1 -108.7(3)
C9 Zr C11 O1 98.3(3)
C2 Zr C11 O1 -94.1(3)
O1 Zr C11 N1 173.8(4)
C14 Zr C11 N1 -9.0(3)
C5 Zr C11 N1 93.2(3)
C4 Zr C11 N1 125.1(3)
C8 Zr C11 N1 -97.5(3)
C6 Zr C11 N1 -141.0(3)
C10 Zr C11 N1 -112.2(3)
C3 Zr C11 N1 111.7(3)
C1 Zr C11 N1 65.1(3)
C9 Zr C11 N1 -88.0(3)
C2 Zr C11 N1 79.7(3)
N1 Zr C11 C15 110(2)
O1 Zr C11 C15 -76(2)
C14 Zr C11 C15 101(2)
C5 Zr C11 C15 -157(2)
C4 Zr C11 C15 -125(2)
C8 Zr C11 C15 12(2)
C6 Zr C11 C15 -31(2)
C10 Zr C11 C15 -2(2)
C3 Zr C11 C15 -139(2)
C1 Zr C11 C15 175(2)
C9 Zr C11 C15 22(2)
C2 Zr C11 C15 -171(2)
C11 N1 C12 C21 72.1(5)
Zr N1 C12 C21 -116.7(3)
C11 N1 C12 C13 -171.5(4)
Zr N1 C12 C13 -0.3(4)
C11 N1 C12 C22 -48.4(6)
Zr N1 C12 C22 122.8(3)
N1 C12 C13 C14 6.4(5)
C21 C12 C13 C14 121.9(4)
C22 C12 C13 C14 -117.9(4)
N1 C12 C13 C25 -170.5(3)
C21 C12 C13 C25 -55.0(5)
C22 C12 C13 C25 65.2(4)
C25 C13 C14 C28 -7.1(6)
C12 C13 C14 C28 176.4(3)
C25 C13 C14 Zr 166.8(3)
C12 C13 C14 Zr -9.7(5)
N1 Zr C14 C13 6.8(3)
O1 Zr C14 C13 13.0(4)
C5 Zr C14 C13 -127.3(3)
C4 Zr C14 C13 -117.4(3)
C8 Zr C14 C13 143.3(4)
C6 Zr C14 C13 115.4(4)
C10 Zr C14 C13 94.3(3)
C3 Zr C14 C13 -79.3(4)
C1 Zr C14 C13 -101.9(4)
C9 Zr C14 C13 111.8(4)
C2 Zr C14 C13 -74.6(3)
N1 Zr C14 C28 -179.6(4)
O1 Zr C14 C28 -173.4(3)
C5 Zr C14 C28 46.3(3)
C4 Zr C14 C28 56.1(4)
C8 Zr C14 C28 -43.1(3)
C6 Zr C14 C28 -71.0(4)
C10 Zr C14 C28 -92.1(3)
C3 Zr C14 C28 94.3(3)
C1 Zr C14 C28 71.6(3)
C9 Zr C14 C28 -74.7(3)
C2 Zr C14 C28 98.9(3)
O1 C11 C15 C20 -56.2(6)
N1 C11 C15 C20 120.9(5)
Zr C11 C15 C20 16(3)
O1 C11 C15 C16 123.0(5)
N1 C11 C15 C16 -59.9(7)
Zr C11 C15 C16 -165(2)
C20 C15 C16 C17 0.2(7)
C11 C15 C16 C17 -179.0(4)
C15 C16 C17 C18 -1.3(8)
C16 C17 C18 C19 1.4(9)
C17 C18 C19 C20 -0.4(9)
C16 C15 C20 C19 0.8(8)
C11 C15 C20 C19 -179.9(5)
C18 C19 C20 C15 -0.7(9)
N1 C12 C21 N2 -123(30)
C13 C12 C21 N2 124(30)
C22 C12 C21 N2 1(30)
N1 C12 C22 C23 -59.1(5)
C21 C12 C22 C23 -179.5(4)
C13 C12 C22 C23 59.6(5)
C12 C22 C23 C24 -178.1(4)
C14 C13 C25 C26 -79.6(5)
C12 C13 C25 C26 97.0(4)
C13 C25 C26 C27 174.3(4)
C13 C14 C28 C29 -78.7(5)
Zr C14 C28 C29 107.6(4)
C14 C28 C29 C30 168.7(4)
